data_2310123
loop_
_publ_author_name
'Kami\'nski, Rados\/law'
'Domaga\/la, S\/lawomir'
'Jarzembska, Katarzyna N.'
'Hoser, Anna A.'
'Sanjuan-Szklarz, W. Fabiola'
'Gutmann, Matthias J.'
'Makal, Anna'
'Mali\'nska, Maura'
'Bak, Joanna M.'
'Wo\'zniak, Krzysztof'

_publ_section_title
;
 Statistical analysis of multipole-model-derived structural parameters and
 charge-density properties from high-resolution X-ray diffraction
 experiments
;
_journal_issue 1
_journal_name_full 'Acta Crystallographica Section A'
_journal_page_first 72
_journal_page_last 91
_journal_paper_doi 10.1107/S2053273313028313
_journal_volume 70
_journal_year 2014
_chemical_formula_moiety 'C2 H2 O4, 2(H2 O1)'
_chemical_formula_sum 'C2 H6 O6'
_chemical_formula_weight 126.07
_space_group_IT_number 14
_symmetry_cell_setting monoclinic
_symmetry_Int_Tables_number 14
_symmetry_space_group_name_Hall '-P 2ybc'
_symmetry_space_group_name_H-M 'P 1 21/c 1'
_cell_angle_alpha 90.00
_cell_angle_beta 103.951(2)
_cell_angle_gamma 90.00
_cell_formula_units_Z 2
_cell_length_a 6.0939(3)
_cell_length_b 3.4965(2)
_cell_length_c 11.8441(5)
_cell_measurement_temperature 100(1)
_cell_volume 244.92(2)
_diffrn_ambient_temperature 100(1)
_diffrn_measured_fraction_theta_full 0.984
_diffrn_measured_fraction_theta_max 0.971
_diffrn_measurement_device
;
Bruker AXS Kappa APEX II Ultra diffractometer
;
_diffrn_measurement_device_type 'APEX II CCD detector'
_diffrn_measurement_method \w-scans
_diffrn_radiation_monochromator 'multi-layer optics'
_diffrn_radiation_source 'TXS rotating anode'
_diffrn_radiation_type 'Mo K\a'
_diffrn_radiation_wavelength 0.71073
_diffrn_reflns_av_R_equivalents 0.0383
_diffrn_reflns_av_sigmaI/netI 0.01828
_diffrn_reflns_limit_h_max 14
_diffrn_reflns_limit_h_min -14
_diffrn_reflns_limit_k_max 7
_diffrn_reflns_limit_k_min -8
_diffrn_reflns_limit_l_max 27
_diffrn_reflns_limit_l_min -25
_diffrn_reflns_number 23539
_diffrn_reflns_theta_full 55.29
_diffrn_reflns_theta_max 56.053
_diffrn_reflns_theta_min 3.445
_exptl_absorpt_coefficient_mu 0.181
_exptl_absorpt_correction_T_max 0.995
_exptl_absorpt_correction_T_min 0.901
_exptl_absorpt_correction_type multi-scan
_exptl_absorpt_process_details
;
 Absorption correction done by SORTAV
 Blessing, R. H.: (1995) Acta Cryst. A51, 33-38
;
_exptl_crystal_colour colourless
_exptl_crystal_density_diffrn 1.710
_exptl_crystal_description unspecified
_exptl_crystal_F_000 132
_exptl_crystal_size_max 0.414
_exptl_crystal_size_mid 0.344
_exptl_crystal_size_min 0.210
_refine_diff_density_max +0.20
_refine_diff_density_min -0.20
_refine_ls_extinction_method none
_refine_ls_goodness_of_fit_ref 1.467
_refine_ls_hydrogen_treatment mixed
_refine_ls_number_parameters 177
_refine_ls_number_reflns 2765
_refine_ls_number_restraints 3
_refine_ls_R_factor_all 0.0165
_refine_ls_R_factor_gt 0.0165
_refine_ls_shift/su_max 0.001
_refine_ls_shift/su_mean 0.000
_refine_ls_structure_factor_coef F
_refine_ls_weighting_details
;
w=1/[\s^2^(Fo)]
;
_refine_ls_weighting_scheme sigma
_refine_ls_wR_factor_gt 0.0238
_refine_ls_wR_factor_ref 0.0238
_reflns_number_gt 2765
_reflns_number_total 3169
_reflns_threshold_expression I>3\s(I)
_cod_data_source_file pc5031sup5.cif
_cod_data_source_block oxa05
_cod_original_sg_symbol_H-M 'P 21/c'
_cod_database_code 2310123

loop_
_symmetry_equiv_pos_as_xyz
'x, y, z'
'-x, y+1/2, -z+1/2'
'-x, -y, -z'
'x, -y-1/2, z-1/2'

loop_
_atom_site_type_symbol
_atom_site_label
_atom_site_fract_x
_atom_site_fract_y
_atom_site_fract_z
_atom_site_U_iso_or_equiv
_atom_site_adp_type
_atom_site_occupancy
_atom_site_calc_flag
O O1 0.43486(3) 0.44401(7) 0.34990(2) 0.01356(7) Uani 1 d
O O2 0.24243(3) 0.74263(6) 0.46369(2) 0.01332(7) Uani 1 d
C C1 0.40314(2) 0.55873(4) 0.44801(1) 0.00982(6) Uani 1 d
H H1 0.306(2) 0.522(6) 0.2742(9) 0.02332 Uani 1 d
O O3 0.13006(3) 0.63111(6) 0.17859(2) 0.01316(7) Uani 1 d
H H2 0.184(2) 0.703(6) 0.1107(7) 0.02926 Uani 1 d
H H3 0.030(2) 0.416(2) 0.152(2) 0.02898 Uani 1 d

loop_
_atom_site_aniso_label
_atom_site_aniso_U_11
_atom_site_aniso_U_22
_atom_site_aniso_U_33
_atom_site_aniso_U_12
_atom_site_aniso_U_13
_atom_site_aniso_U_23
O1 0.01322(6) 0.01924(8) 0.00760(6) 0.00479(5) 0.00132(5) -0.00078(5)
O2 0.01134(6) 0.01820(7) 0.00969(6) 0.00549(5) 0.00109(4) -0.00073(5)
C1 0.00952(5) 0.01183(6) 0.00773(5) 0.00181(3) 0.00136(3) -0.00010(3)
H1 0.0218 0.0270 0.0209 0.0019 0.0046 0.0002
O3 0.01095(6) 0.01839(7) 0.00919(6) -0.00215(5) 0.00058(4) 0.00107(4)
H2 0.0262 0.0412 0.0215 -0.0038 0.0080 0.0037
H3 0.0223 0.0307 0.0333 -0.0070 0.0055 -0.0021

loop_
_atom_type_symbol
_atom_type_description
_atom_type_scat_dispersion_real
_atom_type_scat_dispersion_imag
_atom_type_scat_source
C C 0.0033 0.0016 'Su & Coppens, Acta. Cryst. (1997) A53, 749'
H H 0.0000 0.0000 'Su & Coppens, Acta. Cryst. (1997) A53, 749'
O O 0.0106 0.0060 'Su & Coppens, Acta. Cryst. (1997) A53, 749'

loop_
_geom_angle_atom_site_label_1
_geom_angle_atom_site_label_2
_geom_angle_atom_site_label_3
_geom_angle
O1 C1 O2 126.95(2)
C1 O1 H1 115.9(9)
H2 O3 H3 104(2)

loop_
_geom_bond_atom_site_label_1
_geom_bond_atom_site_label_2
_geom_bond_distance
O1 C1 1.2873(2)
O1 H1 1.074(1)
O2 C1 1.2226(2)
O3 H3 0.970(1)
O3 H2 0.974(1)

loop_
_geom_torsion_atom_site_label_1
_geom_torsion_atom_site_label_2
_geom_torsion_atom_site_label_3
_geom_torsion_atom_site_label_4
_geom_torsion
O2 C1 O1 H1 0.52(83)
